data_2108088
loop_
_publ_author_name
'Liu, Rui'
'Gao, Yuan Jun'
'Jin, Wei Jun'

_publ_section_title
;
 Color-tunable phosphorescence of 1,10-phenanthrolines by
 4,7-methyl/-diphenyl/-dichloro substituents in cocrystals assembled
 <i>via</i> bifurcated C---I&#x00B7;&#x00B7;&#x00B7;N halogen bonds using
 1,4-diiodotetrafluorobenzene as a bonding donor
;
_journal_issue 2
_journal_name_full 'Acta Crystallographica Section B'
_journal_page_first 247
_journal_page_last 254
_journal_paper_doi 10.1107/S205252061700292X
_journal_volume 73
_journal_year 2017
_chemical_formula_sum 'C54 H32 F4 I2 N4'
_chemical_formula_weight 1066.64
_chemical_name_systematic
;
 ?
;
_space_group_IT_number 14
_symmetry_cell_setting monoclinic
_symmetry_space_group_name_Hall '-P 2ybc'
_symmetry_space_group_name_H-M 'P 1 21/c 1'
_atom_sites_solution_hydrogens geom
_atom_sites_solution_primary direct
_atom_sites_solution_secondary difmap
_audit_creation_method SHELXL-97
_cell_angle_alpha 90.00
_cell_angle_beta 93.609(11)
_cell_angle_gamma 90.00
_cell_formula_units_Z 2
_cell_length_a 7.367(5)
_cell_length_b 11.435(8)
_cell_length_c 25.882(16)
_cell_measurement_reflns_used 2530
_cell_measurement_temperature 100(2)
_cell_measurement_theta_max 23.42
_cell_measurement_theta_min 2.38
_cell_volume 2176(3)
_computing_cell_refinement 'Bruker SAINT'
_computing_data_collection 'Bruker APEX2'
_computing_data_reduction 'Bruker SAINT'
_computing_molecular_graphics 'Bruker SHELXTL'
_computing_publication_material 'Bruker SHELXTL'
_computing_structure_refinement 'SHELXL-97 (Sheldrick, 1997)'
_computing_structure_solution 'SHELXS-97 (Sheldrick, 1990)'
_diffrn_ambient_temperature 100(2)
_diffrn_measured_fraction_theta_full 0.996
_diffrn_measured_fraction_theta_max 0.996
_diffrn_measurement_device_type 'Bruker APEX-II CCD'
_diffrn_measurement_method '\f and \w scans'
_diffrn_radiation_monochromator graphite
_diffrn_radiation_source 'fine-focus sealed tube'
_diffrn_radiation_type MoK\a
_diffrn_radiation_wavelength 0.71073
_diffrn_reflns_av_R_equivalents 0.0802
_diffrn_reflns_av_sigmaI/netI 0.0936
_diffrn_reflns_limit_h_max 9
_diffrn_reflns_limit_h_min -7
_diffrn_reflns_limit_k_max 14
_diffrn_reflns_limit_k_min -12
_diffrn_reflns_limit_l_max 30
_diffrn_reflns_limit_l_min -33
_diffrn_reflns_number 14556
_diffrn_reflns_theta_full 27.62
_diffrn_reflns_theta_max 27.62
_diffrn_reflns_theta_min 1.58
_exptl_absorpt_coefficient_mu 1.506
_exptl_absorpt_correction_T_max 0.7138
_exptl_absorpt_correction_T_min 0.6057
_exptl_absorpt_correction_type multi-scan
_exptl_absorpt_process_details SADABS
_exptl_crystal_colour pale-yallow
_exptl_crystal_density_diffrn 1.628
_exptl_crystal_density_method 'not measured'
_exptl_crystal_description block
_exptl_crystal_F_000 1052
_exptl_crystal_size_max 0.37
_exptl_crystal_size_mid 0.33
_exptl_crystal_size_min 0.24
_refine_diff_density_max 0.683
_refine_diff_density_min -0.740
_refine_ls_extinction_method none
_refine_ls_goodness_of_fit_ref 0.990
_refine_ls_hydrogen_treatment mixed
_refine_ls_matrix_type full
_refine_ls_number_parameters 289
_refine_ls_number_reflns 5049
_refine_ls_number_restraints 30
_refine_ls_restrained_S_all 1.021
_refine_ls_R_factor_all 0.0713
_refine_ls_R_factor_gt 0.0487
_refine_ls_shift/su_max 0.001
_refine_ls_shift/su_mean 0.000
_refine_ls_structure_factor_coef Fsqd
_refine_ls_weighting_details 'calc w=1/[\s^2^(Fo^2^)+(0.0493P)^2^+0.0000P] where P=(Fo^2^+2Fc^2^)/3'
_refine_ls_weighting_scheme calc
_refine_ls_wR_factor_gt 0.1177
_refine_ls_wR_factor_ref 0.1313
_reflns_number_gt 3673
_reflns_number_total 5049
_reflns_threshold_expression >2sigma(I)
_cod_data_source_file ao5026sup1.cif
_cod_data_source_block 150617a_0m
_cod_depositor_comments
;

2019-10-01
Z value and formula fixed to values more according to usual
chemical conventions.                 miguel
;
_cod_original_formula_sum 'C27 H16 F2 I N2'
_cod_original_formula_weight 533.32
_cod_original_formula_units_Z 4
_cod_original_cell_volume 2176(2)
_cod_original_sg_symbol_H-M 'P 21/c'
_cod_database_code 2108088

loop_
_symmetry_equiv_pos_as_xyz
'x, y, z'
'-x, y+1/2, -z+1/2'
'-x, -y, -z'
'x, -y-1/2, z-1/2'

loop_
_atom_site_type_symbol
_atom_site_label
_atom_site_fract_x
_atom_site_fract_y
_atom_site_fract_z
_atom_site_U_iso_or_equiv
_atom_site_adp_type
_atom_site_calc_flag
_atom_site_refinement_flags
_atom_site_occupancy
_atom_site_symmetry_multiplicity
C C1 0.3672(6) 0.9335(4) 0.47183(18) 0.0283(10) Uani d . 1 1
C C2 0.3635(5) 0.9482(4) 0.52444(17) 0.0283(10) Uani d . 1 1
C C3 0.4912(6) 1.0130(4) 0.55167(17) 0.0291(10) Uani d . 1 1
C C4 0.2892(8) 0.7897(8) 0.2261(2) 0.0690(19) Uani d U 1 1
H H4 0.3373 0.7133 0.2226 0.083 Uiso calc R 1 1
C C5 0.1328(12) 0.8228(11) 0.1964(4) 0.103(3) Uani d U 1 1
H H5 0.0732 0.7697 0.1727 0.124 Uiso calc R 1 1
C C6 0.0702(12) 0.9292(12) 0.2021(4) 0.103(3) Uani d U 1 1
H H6 -0.0364 0.9499 0.1816 0.124 Uiso calc R 1 1
C C7 0.1449(11) 1.0138(9) 0.2350(4) 0.096(3) Uani d U 1 1
H H7 0.0936 1.0897 0.2371 0.115 Uiso calc R 1 1
C C8 0.3023(8) 0.9801(6) 0.2651(3) 0.0640(18) Uani d U 1 1
H H8 0.3595 1.0344 0.2887 0.077 Uiso calc R 1 1
C C9 0.3753(7) 0.8678(5) 0.2608(2) 0.0466(14) Uani d . 1 1
C C10 0.5440(6) 0.8360(4) 0.29097(19) 0.0338(11) Uani d . 1 1
C C11 0.6955(7) 0.9047(5) 0.28818(19) 0.0397(12) Uani d . 1 1
H H11 0.6922 0.9712 0.2661 0.048 Uiso calc R 1 1
C C12 0.8551(7) 0.8769(5) 0.3178(2) 0.0413(12) Uani d . 1 1
H H12 0.9562 0.9280 0.3161 0.050 Uiso calc R 1 1
C C13 0.7274(6) 0.7122(4) 0.35050(17) 0.0280(9) Uani d . 1 1
C C14 0.5582(5) 0.7358(4) 0.32387(16) 0.0277(9) Uani d . 1 1
C C15 0.4074(6) 0.6601(4) 0.33348(18) 0.0304(10) Uani d . 1 1
H H15 0.2902 0.6778 0.3180 0.036 Uiso calc R 1 1
C C16 0.4287(6) 0.5656(4) 0.36376(17) 0.0303(10) Uani d . 1 1
H H16 0.3256 0.5184 0.3692 0.036 Uiso calc R 1 1
C C17 0.6001(6) 0.5330(4) 0.38818(16) 0.0264(9) Uani d . 1 1
C C18 0.7506(6) 0.6086(4) 0.38230(16) 0.0269(9) Uani d . 1 1
C C19 0.9367(6) 0.4920(5) 0.43367(18) 0.0363(11) Uani d . 1 1
H H19 1.0539 0.4761 0.4495 0.044 Uiso calc R 1 1
C C20 0.7985(6) 0.4129(4) 0.44279(19) 0.0350(11) Uani d . 1 1
H H20 0.8220 0.3465 0.4642 0.042 Uiso calc R 1 1
C C21 0.6267(6) 0.4331(4) 0.42005(17) 0.0298(10) Uani d . 1 1
C C22 0.4756(6) 0.3510(4) 0.42897(19) 0.0311(10) Uani d . 1 1
C C23 0.4226(7) 0.3341(4) 0.4796(2) 0.0373(11) Uani d . 1 1
H H23 0.4853 0.3736 0.5077 0.045 Uiso calc R 1 1
C C24 0.2793(7) 0.2601(5) 0.4888(2) 0.0440(13) Uani d . 1 1
H H24 0.2419 0.2514 0.5230 0.053 Uiso calc R 1 1
C C25 0.1919(7) 0.2000(5) 0.4495(3) 0.0482(14) Uani d . 1 1
H H25 0.0941 0.1494 0.4564 0.058 Uiso calc R 1 1
C C26 0.2452(7) 0.2125(5) 0.3990(2) 0.0466(13) Uani d . 1 1
H H26 0.1857 0.1691 0.3716 0.056 Uiso calc R 1 1
C C27 0.3867(6) 0.2892(5) 0.3889(2) 0.0379(11) Uani d . 1 1
H H27 0.4218 0.2990 0.3545 0.045 Uiso calc R 1 1
F F1 0.2301(3) 0.8973(3) 0.55017(11) 0.0433(7) Uani d . 1 1
F F2 0.4799(4) 1.0232(3) 0.60345(10) 0.0443(7) Uani d . 1 1
I I1 0.16711(4) 0.83994(3) 0.428249(12) 0.03612(13) Uani d . 1 1
N N1 0.8735(5) 0.7847(4) 0.34764(14) 0.0342(9) Uani d . 1 1
N N2 0.9189(5) 0.5875(4) 0.40486(14) 0.0317(9) Uani d . 1 1

loop_
_atom_site_aniso_label
_atom_site_aniso_U_11
_atom_site_aniso_U_22
_atom_site_aniso_U_33
_atom_site_aniso_U_12
_atom_site_aniso_U_13
_atom_site_aniso_U_23
C1 0.021(2) 0.025(2) 0.038(3) -0.0035(16) -0.0031(18) -0.0046(19)
C2 0.021(2) 0.030(3) 0.033(2) -0.0059(17) -0.0002(18) -0.0011(19)
C3 0.028(2) 0.031(3) 0.028(2) -0.0011(18) 0.0004(18) -0.0027(19)
C4 0.045(3) 0.111(5) 0.049(3) -0.024(3) -0.014(3) 0.028(4)
C5 0.076(5) 0.155(8) 0.077(5) -0.039(5) -0.006(4) 0.039(5)
C6 0.062(4) 0.162(8) 0.086(5) -0.007(5) 0.007(4) 0.074(6)
C7 0.069(4) 0.111(6) 0.114(6) 0.028(4) 0.045(4) 0.076(5)
C8 0.046(3) 0.078(4) 0.070(4) 0.015(3) 0.020(3) 0.045(3)
C9 0.031(3) 0.070(4) 0.038(3) -0.004(2) 0.000(2) 0.031(3)
C10 0.031(2) 0.039(3) 0.032(2) -0.0007(19) 0.003(2) 0.004(2)
C11 0.037(3) 0.048(3) 0.034(3) -0.010(2) 0.000(2) 0.013(2)
C12 0.033(3) 0.048(3) 0.043(3) -0.017(2) 0.002(2) 0.011(2)
C13 0.026(2) 0.032(3) 0.026(2) -0.0044(18) 0.0016(17) -0.0043(19)
C14 0.022(2) 0.035(3) 0.025(2) -0.0042(18) -0.0017(17) 0.0016(19)
C15 0.022(2) 0.036(3) 0.032(2) -0.0039(18) -0.0024(18) -0.001(2)
C16 0.022(2) 0.037(3) 0.032(2) -0.0070(18) 0.0000(18) -0.001(2)
C17 0.025(2) 0.032(3) 0.021(2) -0.0041(17) -0.0019(17) -0.0036(18)
C18 0.024(2) 0.036(3) 0.021(2) -0.0036(18) -0.0001(17) -0.0029(18)
C19 0.033(2) 0.043(3) 0.032(2) -0.002(2) -0.006(2) 0.003(2)
C20 0.030(2) 0.036(3) 0.038(3) 0.004(2) -0.002(2) 0.007(2)
C21 0.027(2) 0.035(3) 0.027(2) -0.0026(18) 0.0001(18) -0.0040(19)
C22 0.027(2) 0.029(3) 0.037(3) -0.0001(18) 0.0011(19) 0.0060(19)
C23 0.041(3) 0.032(3) 0.039(3) 0.005(2) 0.006(2) 0.003(2)
C24 0.040(3) 0.036(3) 0.058(3) 0.006(2) 0.019(3) 0.007(3)
C25 0.029(3) 0.033(3) 0.085(4) 0.004(2) 0.013(3) 0.013(3)
C26 0.035(3) 0.031(3) 0.071(4) -0.005(2) -0.014(3) 0.000(3)
C27 0.034(3) 0.037(3) 0.042(3) -0.005(2) 0.000(2) 0.001(2)
F1 0.0291(14) 0.058(2) 0.0432(16) -0.0177(13) 0.0081(12) 0.0019(14)
F2 0.0420(16) 0.062(2) 0.0283(14) -0.0132(14) 0.0020(12) -0.0045(13)
I1 0.02552(18) 0.0423(2) 0.0399(2) -0.00981(13) -0.00301(13) -0.00978(14)
N1 0.029(2) 0.042(3) 0.030(2) -0.0113(17) -0.0047(16) 0.0049(18)
N2 0.0247(19) 0.040(2) 0.029(2) -0.0039(16) -0.0053(15) -0.0014(17)

loop_
_atom_type_symbol
_atom_type_description
_atom_type_scat_dispersion_real
_atom_type_scat_dispersion_imag
_atom_type_scat_source
C C 0.0033 0.0016 'International Tables Vol C Tables 4.2.6.8 and 6.1.1.4'
H H 0.0000 0.0000 'International Tables Vol C Tables 4.2.6.8 and 6.1.1.4'
N N 0.0061 0.0033 'International Tables Vol C Tables 4.2.6.8 and 6.1.1.4'
F F 0.0171 0.0103 'International Tables Vol C Tables 4.2.6.8 and 6.1.1.4'
I I -0.4742 1.8119 'International Tables Vol C Tables 4.2.6.8 and 6.1.1.4'

loop_
_geom_angle_atom_site_label_1
_geom_angle_atom_site_label_2
_geom_angle_atom_site_label_3
_geom_angle_site_symmetry_1
_geom_angle_site_symmetry_3
_geom_angle
C2 C1 C3 . 3_676 116.4(4)
C2 C1 I1 . . 122.6(3)
C3 C1 I1 3_676 . 120.9(3)
C2 C1 C25 . 1_565 91.6(3)
C3 C1 C25 3_676 1_565 79.4(3)
I1 C1 C25 . 1_565 96.98(19)
F1 C2 C3 . . 118.7(4)
F1 C2 C1 . . 119.7(4)
C3 C2 C1 . . 121.6(4)
F2 C3 C2 . . 118.5(4)
F2 C3 C1 . 3_676 119.5(4)
C2 C3 C1 . 3_676 122.0(4)
C9 C4 C5 . . 120.6(9)
C9 C4 H4 . . 119.7
C5 C4 H4 . . 119.7
C6 C5 C4 . . 118.2(10)
C6 C5 H5 . . 120.9
C4 C5 H5 . . 120.9
C5 C6 C7 . . 126.1(9)
C5 C6 C18 . 2_655 110.0(6)
C7 C6 C18 . 2_655 79.3(5)
C5 C6 H6 . . 116.9
C7 C6 H6 . . 116.9
C18 C6 H6 2_655 . 80.1
C6 C7 C8 . . 115.6(9)
C6 C7 C13 . 2_655 100.7(5)
C8 C7 C13 . 2_655 107.2(5)
C6 C7 C18 . 2_655 76.9(5)
C8 C7 C18 . 2_655 111.2(4)
C13 C7 C18 2_655 2_655 24.93(12)
C6 C7 H7 . . 122.2
C8 C7 H7 . . 122.2
C13 C7 H7 2_655 . 63.2
C18 C7 H7 2_655 . 82.7
C9 C8 C7 . . 120.9(8)
C9 C8 H8 . . 119.6
C7 C8 H8 . . 119.6
C4 C9 C8 . . 118.6(6)
C4 C9 C10 . . 121.3(6)
C8 C9 C10 . . 120.0(6)
C11 C10 C14 . . 117.5(4)
C11 C10 C9 . . 119.6(5)
C14 C10 C9 . . 122.9(4)
C10 C11 C12 . . 120.0(5)
C10 C11 H11 . . 120.0
C12 C11 H11 . . 120.0
N1 C12 C11 . . 123.9(4)
N1 C12 H12 . . 118.0
C11 C12 H12 . . 118.0
N1 C13 C14 . . 122.2(4)
N1 C13 C18 . . 117.6(4)
C14 C13 C18 . . 120.2(4)
C13 C14 C10 . . 118.3(4)
C13 C14 C15 . . 117.8(4)
C10 C14 C15 . . 123.8(4)
C16 C15 C14 . . 121.5(4)
C16 C15 H15 . . 119.3
C14 C15 H15 . . 119.3
C15 C16 C17 . . 122.6(4)
C15 C16 H16 . . 118.7
C17 C16 H16 . . 118.7
C21 C17 C18 . . 118.2(4)
C21 C17 C16 . . 123.7(4)
C18 C17 C16 . . 118.0(4)
N2 C18 C17 . . 122.9(4)
N2 C18 C13 . . 117.5(4)
C17 C18 C13 . . 119.6(4)
N2 C19 C20 . . 125.7(4)
N2 C19 H19 . . 117.2
C20 C19 H19 . . 117.2
C21 C20 C19 . . 118.6(5)
C21 C20 H20 . . 120.7
C19 C20 H20 . . 120.7
C20 C21 C17 . . 118.2(4)
C20 C21 C22 . . 120.3(4)
C17 C21 C22 . . 121.6(4)
C27 C22 C23 . . 118.8(4)
C27 C22 C21 . . 122.0(4)
C23 C22 C21 . . 119.2(4)
C24 C23 C22 . . 120.2(5)
C24 C23 H23 . . 119.9
C22 C23 H23 . . 119.9
C25 C24 C23 . . 120.8(5)
C25 C24 H24 . . 119.6
C23 C24 H24 . . 119.6
C24 C25 C26 . . 120.1(5)
C24 C25 H25 . . 119.9
C26 C25 H25 . . 119.9
C25 C26 C27 . . 119.7(5)
C25 C26 H26 . . 120.2
C27 C26 H26 . . 120.2
C22 C27 C26 . . 120.2(5)
C22 C27 H27 . . 119.9
C26 C27 H27 . . 119.9
C1 I1 N1 . 1_455 160.42(15)
C1 I1 N2 . 1_455 150.44(14)
N1 I1 N2 1_455 1_455 49.14(10)
C12 N1 C13 . . 118.0(4)
C19 N2 C18 . . 116.4(4)

loop_
_geom_bond_atom_site_label_1
_geom_bond_atom_site_label_2
_geom_bond_site_symmetry_2
_geom_bond_distance
C1 C2 . 1.374(6)
C1 C3 3_676 1.383(6)
C1 I1 . 2.093(4)
C1 C25 1_565 3.346(7)
C2 F1 . 1.353(5)
C2 C3 . 1.360(6)
C3 F2 . 1.353(5)
C3 C1 3_676 1.383(6)
C4 C9 . 1.390(9)
C4 C5 . 1.397(11)
C4 H4 . 0.9500
C5 C6 . 1.312(14)
C5 H5 . 0.9500
C6 C7 . 1.380(14)
C6 C18 2_655 3.329(9)
C6 H6 . 0.9500
C7 C8 . 1.410(10)
C7 C13 2_655 3.345(8)
C7 C18 2_655 3.357(9)
C7 H7 . 0.9500
C8 C9 . 1.400(9)
C8 H8 . 0.9500
C9 C10 . 1.471(7)
C10 C11 . 1.371(7)
C10 C14 . 1.427(6)
C11 C12 . 1.399(7)
C11 H11 . 0.9500
C12 N1 . 1.310(6)
C12 H12 . 0.9500
C13 N1 . 1.364(6)
C13 C14 . 1.412(6)
C13 C18 . 1.447(7)
C14 C15 . 1.442(6)
C15 C16 . 1.339(6)
C15 H15 . 0.9500
C16 C17 . 1.425(6)
C16 H16 . 0.9500
C17 C21 . 1.416(6)
C17 C18 . 1.421(6)
C18 N2 . 1.358(6)
C19 N2 . 1.324(6)
C19 C20 . 1.393(7)
C19 H19 . 0.9500
C20 C21 . 1.381(6)
C20 H20 . 0.9500
C21 C22 . 1.485(6)
C22 C27 . 1.385(7)
C22 C23 . 1.404(7)
C23 C24 . 1.385(7)
C23 H23 . 0.9500
C24 C25 . 1.355(8)
C24 H24 . 0.9500
C25 C26 . 1.396(8)
C25 H25 . 0.9500
C26 C27 . 1.400(7)
C26 H26 . 0.9500
C27 H27 . 0.9500
I1 N1 1_455 2.977(4)
I1 N2 1_455 3.451(4)

_cod_database_fobs_code 2108088
